data_7206443
loop_
_publ_author_name
'Nagakubo, Junki'
'Ashizawa, Minoru'
'Kawamoto, Tadashi'
'Tanioka, Akihiko'
'Mori, Takehiko'

_publ_section_title
;
 Stabilization of organic field-effect transistors by tert-butyl groups
 in dibenzotetrathiafulvalene derivatives.
;
_journal_issue 32
_journal_name_full 'Physical chemistry chemical physics : PCCP'
_journal_page_first 14370
_journal_page_last 14377
_journal_paper_doi 10.1039/c1cp21507h
_journal_volume 13
_journal_year 2011
_chemical_formula_moiety 'C22 H24 S4 '
_chemical_formula_sum 'C22 H24 S4'
_chemical_formula_weight 416.67
_space_group_IT_number 2
_symmetry_cell_setting triclinic
_symmetry_Int_Tables_number 2
_symmetry_space_group_name_Hall '-P 1'
_symmetry_space_group_name_H-M 'P -1'
_cell_angle_alpha 91.27(7)
_cell_angle_beta 91.08(5)
_cell_angle_gamma 86.64(5)
_cell_formula_units_Z 2
_cell_length_a 10.701(10)
_cell_length_b 15.76(2)
_cell_length_c 6.242(9)
_cell_measurement_temperature 293.1
_cell_volume 1050(2)
_computing_cell_refinement CrystalClear
_computing_data_collection CrystalClear
_computing_data_reduction CrystalStructure
_computing_publication_material 'CrystalStructure 3.8'
_computing_structure_refinement CRYSTALS
_computing_structure_solution SHELXS97
_diffrn_ambient_temperature 298
_diffrn_detector_area_resol_mean 14.63
_diffrn_measured_fraction_theta_full 0.99
_diffrn_measured_fraction_theta_max 0.99
_diffrn_measurement_device_type 'Rigaku Mercury'
_diffrn_measurement_method \w
_diffrn_radiation_type 'Mo K\a'
_diffrn_radiation_wavelength 0.71070
_diffrn_reflns_av_R_equivalents 0.027
_diffrn_reflns_limit_h_max 15
_diffrn_reflns_limit_h_min -15
_diffrn_reflns_limit_k_max 17
_diffrn_reflns_limit_k_min -22
_diffrn_reflns_limit_l_max 8
_diffrn_reflns_limit_l_min -6
_diffrn_reflns_number 9896
_diffrn_reflns_theta_full 28
_diffrn_reflns_theta_max 28
_exptl_absorpt_coefficient_mu 0.456
_exptl_absorpt_correction_type none
_exptl_crystal_colour colorless
_exptl_crystal_density_diffrn 1.317
_exptl_crystal_density_method 'not measured'
_exptl_crystal_description prism
_exptl_crystal_F_000 440.00
_exptl_crystal_size_max 0.20
_exptl_crystal_size_mid 0.20
_exptl_crystal_size_min 0.20
_refine_diff_density_max 1.31
_refine_diff_density_min -0.71
_refine_ls_extinction_method none
_refine_ls_goodness_of_fit_ref 2.124
_refine_ls_hydrogen_treatment refU
_refine_ls_number_parameters 235
_refine_ls_number_reflns 5211
_refine_ls_R_factor_gt 0.0630
_refine_ls_shift/su_max 0.0000
_refine_ls_structure_factor_coef Fsqd
_refine_ls_weighting_details 'w = 1/\s^2^(Fo^2^)'
_refine_ls_weighting_scheme sigma
_refine_ls_wR_factor_ref 0.1439
_reflns_number_gt 3461
_reflns_number_total 5211
_reflns_threshold_expression F^2^>2.0\s(F^2^)
_cod_data_source_file c1cp21507h.txt
_cod_data_source_block '_1b'
_cod_original_cell_volume 1051(2)
_cod_original_formula_sum 'C22 H24 S4 '
_cod_database_code 7206443

loop_
_symmetry_equiv_pos_site_id
_symmetry_equiv_pos_as_xyz
1 +X,+Y,+Z
2 -X,-Y,-Z

loop_
_atom_site_label
_atom_site_type_symbol
_atom_site_fract_x
_atom_site_fract_y
_atom_site_fract_z
_atom_site_U_iso_or_equiv
_atom_site_adp_type
_atom_site_occupancy
_atom_site_symmetry_multiplicity
_atom_site_calc_flag
_atom_site_refinement_flags
S(1) S 0.07865(8) 0.60977(6) 0.85335(15) 0.0510(2) Uani 1.00 1 d .
S(2) S 0.11229(9) 0.53285(6) 1.28257(16) 0.0549(2) Uani 1.00 1 d .
S(3) S 0.41942(8) 0.39081(5) 0.33772(15) 0.0477(2) Uani 1.00 1 d .
S(4) S 0.38790(9) 0.46793(6) 0.77298(15) 0.0536(2) Uani 1.00 1 d .
C(1) C 0.0405(2) 0.52935(19) 1.0292(5) 0.0432(9) Uani 1.00 1 d .
C(2) C 0.1817(2) 0.65848(19) 1.0344(5) 0.0408(8) Uani 1.00 1 d .
C(3) C 0.1986(2) 0.62191(19) 1.2331(5) 0.0421(9) Uani 1.00 1 d .
C(4) C 0.2792(2) 0.6570(2) 1.3830(5) 0.0475(9) Uani 1.00 1 d .
C(5) C 0.3411(2) 0.7280(2) 1.3294(6) 0.0490(10) Uani 1.00 1 d .
C(6) C 0.3241(2) 0.76707(19) 1.1336(5) 0.0449(9) Uani 1.00 1 d .
C(7) C 0.2442(2) 0.7307(2) 0.9843(5) 0.0453(9) Uani 1.00 1 d .
C(8) C 0.3927(3) 0.8467(2) 1.0794(6) 0.0510(10) Uani 1.00 1 d .
C(9) C 0.4323(8) 0.8948(3) 1.2816(10) 0.182(3) Uani 1.00 1 d .
C(10) C 0.5071(5) 0.8220(3) 0.9645(13) 0.170(3) Uani 1.00 1 d .
C(11) C 0.3114(5) 0.9074(3) 0.9555(14) 0.179(3) Uani 1.00 1 d .
C(12) C 0.4587(2) 0.47091(19) 0.5222(5) 0.0405(8) Uani 1.00 1 d .
C(13) C 0.3169(2) 0.34248(19) 0.5082(5) 0.0392(8) Uani 1.00 1 d .
C(14) C 0.3011(2) 0.37891(18) 0.7096(5) 0.0401(8) Uani 1.00 1 d .
C(15) C 0.2202(2) 0.3453(2) 0.8514(5) 0.0451(9) Uani 1.00 1 d .
C(16) C 0.1574(2) 0.2740(2) 0.7877(5) 0.0477(10) Uani 1.00 1 d .
C(17) C 0.1740(2) 0.23443(19) 0.5879(5) 0.0423(9) Uani 1.00 1 d .
C(18) C 0.2543(2) 0.27052(19) 0.4486(5) 0.0422(9) Uani 1.00 1 d .
C(19) C 0.1061(3) 0.1543(2) 0.5279(6) 0.0480(10) Uani 1.00 1 d .
C(20) C 0.1413(10) 0.1184(5) 0.3279(16) 0.322(6) Uani 1.00 1 d .
C(21) C -0.0227(5) 0.1715(4) 0.515(2) 0.275(4) Uani 1.00 1 d .
C(22) C 0.1316(12) 0.0905(4) 0.6740(16) 0.329(6) Uani 1.00 1 d .
H(1) H 0.3230 0.8944 0.8055 0.218 Uiso 1.00 1 c R
H(2) H 0.3339 0.9638 0.9839 0.218 Uiso 1.00 1 c R
H(3) H 0.2269 0.9016 0.9890 0.218 Uiso 1.00 1 c R
H(4) H 0.3664 0.9350 1.3213 0.231 Uiso 1.00 1 c R
H(5) H 0.5059 0.9236 1.2572 0.230 Uiso 1.00 1 c R
H(6) H 0.4471 0.8553 1.3926 0.231 Uiso 1.00 1 c R
H(7) H 0.5745 0.8130 1.0645 0.210 Uiso 1.00 1 c R
H(8) H 0.5257 0.8658 0.8703 0.210 Uiso 1.00 1 c R
H(9) H 0.4955 0.7711 0.8848 0.210 Uiso 1.00 1 c R
H(10) H 0.2016 0.0601 0.6137 0.388 Uiso 1.00 1 c R
H(11) H 0.0653 0.0532 0.6894 0.388 Uiso 1.00 1 c R
H(12) H 0.1536 0.1131 0.8111 0.388 Uiso 1.00 1 c R
H(13) H -0.0485 0.1591 0.6563 0.319 Uiso 1.00 1 c R
H(14) H -0.0645 0.1365 0.4146 0.319 Uiso 1.00 1 c R
H(15) H -0.0429 0.2294 0.4872 0.319 Uiso 1.00 1 c R
H(16) H 0.0809 0.1438 0.2322 0.391 Uiso 1.00 1 c R
H(17) H 0.1374 0.0583 0.3196 0.391 Uiso 1.00 1 c R
H(18) H 0.2225 0.1334 0.2900 0.391 Uiso 1.00 1 c R
H(19) H 0.2911 0.6324 1.5200 0.058 Uiso 1.00 1 c R
H(20) H 0.3976 0.7510 1.4312 0.059 Uiso 1.00 1 c R
H(21) H 0.2324 0.7551 0.8471 0.055 Uiso 1.00 1 c R
H(22) H 0.2079 0.3709 0.9890 0.054 Uiso 1.00 1 c R
H(23) H 0.1019 0.2506 0.8848 0.058 Uiso 1.00 1 c R
H(24) H 0.2660 0.2458 0.3096 0.051 Uiso 1.00 1 c R

loop_
_atom_site_aniso_label
_atom_site_aniso_U_11
_atom_site_aniso_U_22
_atom_site_aniso_U_33
_atom_site_aniso_U_12
_atom_site_aniso_U_13
_atom_site_aniso_U_23
S(1) 0.0544(5) 0.0478(5) 0.0527(5) -0.0204(4) -0.0021(4) 0.0044(4)
S(2) 0.0606(5) 0.0478(5) 0.0587(6) -0.0237(4) -0.0052(4) 0.0110(4)
S(3) 0.0508(5) 0.0446(4) 0.0499(5) -0.0205(4) 0.0041(4) -0.0014(4)
S(4) 0.0618(5) 0.0468(5) 0.0548(6) -0.0263(4) 0.0067(4) -0.0076(4)
C(1) 0.0398(16) 0.0342(16) 0.057(2) -0.0089(13) 0.0040(15) -0.0005(14)
C(2) 0.0373(16) 0.0341(16) 0.052(2) -0.0080(13) 0.0005(14) 0.0009(14)
C(3) 0.0382(16) 0.0357(16) 0.053(2) -0.0078(13) 0.0003(15) 0.0049(15)
C(4) 0.0455(18) 0.0429(18) 0.055(2) -0.0072(15) -0.0070(16) 0.0087(16)
C(5) 0.0411(18) 0.0442(19) 0.062(2) -0.0090(15) -0.0093(16) 0.0029(17)
C(6) 0.0384(17) 0.0348(17) 0.062(2) -0.0069(14) 0.0003(15) 0.0011(15)
C(7) 0.0449(17) 0.0386(17) 0.053(2) -0.0089(14) 0.0016(15) 0.0066(15)
C(8) 0.0440(18) 0.0397(18) 0.071(2) -0.0123(15) 0.0003(17) 0.0046(17)
C(9) 0.326(9) 0.115(4) 0.124(5) -0.161(6) 0.012(5) -0.012(4)
C(10) 0.133(4) 0.072(3) 0.312(10) -0.040(3) 0.141(5) -0.011(4)
C(11) 0.115(4) 0.083(3) 0.346(11) -0.056(3) -0.082(5) 0.117(5)
C(12) 0.0381(16) 0.0349(16) 0.049(2) -0.0098(13) -0.0002(14) 0.0010(14)
C(13) 0.0361(15) 0.0359(16) 0.0465(19) -0.0098(13) -0.0027(13) 0.0033(14)
C(14) 0.0374(16) 0.0306(16) 0.053(2) -0.0073(13) -0.0008(14) -0.0009(14)
C(15) 0.0441(18) 0.0386(17) 0.053(2) -0.0066(14) 0.0100(15) -0.0057(15)
C(16) 0.0427(17) 0.0422(18) 0.060(2) -0.0114(15) 0.0076(16) 0.0033(16)
C(17) 0.0394(16) 0.0313(16) 0.057(2) -0.0058(13) 0.0032(15) 0.0010(15)
C(18) 0.0419(17) 0.0362(17) 0.049(2) -0.0100(14) 0.0023(15) -0.0015(14)
C(19) 0.0495(19) 0.0355(18) 0.061(2) -0.0183(15) 0.0034(17) -0.0040(16)
C(20) 0.453(15) 0.247(9) 0.298(12) -0.304(10) 0.257(11) -0.205(9)
C(21) 0.076(3) 0.094(4) 0.646(19) -0.012(3) -0.099(7) -0.127(8)
C(22) 0.61(2) 0.092(4) 0.295(11) -0.195(8) -0.320(13) 0.106(6)

loop_
_atom_type_symbol
_atom_type_description
_atom_type_scat_dispersion_real
_atom_type_scat_dispersion_imag
_atom_type_scat_source
C C 0.003 0.002
;
International Tables for Crystallography
(1992, Vol. C, Tables 4.2.6.8 and 6.1.1.4)
;
H H 0.000 0.000
;
International Tables for Crystallography
(1992, Vol. C, Table 6.1.1.4)
;
S S 0.125 0.123
;
International Tables for Crystallography
(1992, Vol. C, Tables 4.2.6.8 and 6.1.1.4)
;

loop_
_geom_angle_atom_site_label_1
_geom_angle_atom_site_label_2
_geom_angle_atom_site_label_3
_geom_angle
_geom_angle_publ_flag
_geom_angle_site_symmetry_3
C(1) S(1) C(2) 95.24(15) yes .
C(1) S(2) C(3) 95.47(15) yes .
C(12) S(3) C(13) 95.44(15) yes .
C(12) S(4) C(14) 95.28(15) yes .
S(1) C(1) S(2) 115.63(17) yes .
S(1) C(1) C(1) 121.5(2) yes 2_567
S(2) C(1) C(1) 122.9(2) yes 2_567
S(1) C(2) C(3) 116.7(2) yes .
S(1) C(2) C(7) 122.8(2) yes .
C(3) C(2) C(7) 120.5(2) yes .
S(2) C(3) C(2) 117.0(2) yes .
S(2) C(3) C(4) 123.5(2) yes .
C(2) C(3) C(4) 119.6(2) yes .
C(3) C(4) C(5) 118.9(3) yes .
C(4) C(5) C(6) 122.8(3) yes .
C(5) C(6) C(7) 117.6(2) yes .
C(5) C(6) C(8) 121.7(2) yes .
C(7) C(6) C(8) 120.7(3) yes .
C(2) C(7) C(6) 120.5(3) yes .
C(6) C(8) C(9) 111.4(3) yes .
C(6) C(8) C(10) 109.8(3) yes .
C(6) C(8) C(11) 111.5(3) yes .
C(9) C(8) C(10) 106.7(4) yes .
C(9) C(8) C(11) 106.0(4) yes .
C(10) C(8) C(11) 111.2(4) yes .
S(3) C(12) S(4) 115.60(17) yes .
S(3) C(12) C(12) 122.4(2) yes 2_666
S(4) C(12) C(12) 122.0(2) yes 2_666
S(3) C(13) C(14) 116.8(2) yes .
S(3) C(13) C(18) 123.0(2) yes .
C(14) C(13) C(18) 120.3(2) yes .
S(4) C(14) C(13) 116.9(2) yes .
S(4) C(14) C(15) 123.0(2) yes .
C(13) C(14) C(15) 120.1(2) yes .
C(14) C(15) C(16) 118.8(3) yes .
C(15) C(16) C(17) 122.5(3) yes .
C(16) C(17) C(18) 117.3(2) yes .
C(16) C(17) C(19) 120.6(3) yes .
C(18) C(17) C(19) 122.1(3) yes .
C(13) C(18) C(17) 121.1(3) yes .
C(17) C(19) C(20) 113.3(5) yes .
C(17) C(19) C(21) 111.2(3) yes .
C(17) C(19) C(22) 111.7(5) yes .
C(20) C(19) C(21) 106.2(7) yes .
C(20) C(19) C(22) 105.3(5) yes .
C(21) C(19) C(22) 108.8(7) yes .
C(3) C(4) H(19) 120.1 no .
C(5) C(4) H(19) 121.0 no .
C(4) C(5) H(20) 118.6 no .
C(6) C(5) H(20) 118.5 no .
C(2) C(7) H(21) 119.9 no .
C(6) C(7) H(21) 119.6 no .
C(8) C(9) H(4) 109.0 no .
C(8) C(9) H(5) 110.4 no .
C(8) C(9) H(6) 108.5 no .
H(4) C(9) H(5) 109.4 no .
H(4) C(9) H(6) 109.5 no .
H(5) C(9) H(6) 110.0 no .
C(8) C(10) H(7) 109.4 no .
C(8) C(10) H(8) 109.6 no .
C(8) C(10) H(9) 109.2 no .
H(7) C(10) H(8) 109.4 no .
H(7) C(10) H(9) 109.5 no .
H(8) C(10) H(9) 109.7 no .
C(8) C(11) H(1) 108.0 no .
C(8) C(11) H(2) 110.5 no .
C(8) C(11) H(3) 110.0 no .
H(1) C(11) H(2) 108.7 no .
H(1) C(11) H(3) 109.1 no .
H(2) C(11) H(3) 110.5 no .
C(14) C(15) H(22) 120.3 no .
C(16) C(15) H(22) 120.9 no .
C(15) C(16) H(23) 119.0 no .
C(17) C(16) H(23) 118.5 no .
C(13) C(18) H(24) 119.6 no .
C(17) C(18) H(24) 119.2 no .
C(19) C(20) H(16) 102.9 no .
C(19) C(20) H(17) 113.7 no .
C(19) C(20) H(18) 111.6 no .
H(16) C(20) H(17) 109.3 no .
H(16) C(20) H(18) 109.7 no .
H(17) C(20) H(18) 109.4 no .
C(19) C(21) H(13) 102.3 no .
C(19) C(21) H(14) 114.3 no .
C(19) C(21) H(15) 111.5 no .
H(13) C(21) H(14) 109.0 no .
H(13) C(21) H(15) 109.3 no .
H(14) C(21) H(15) 110.1 no .
C(19) C(22) H(10) 102.5 no .
C(19) C(22) H(11) 114.3 no .
C(19) C(22) H(12) 111.5 no .
H(10) C(22) H(11) 109.4 no .
H(10) C(22) H(12) 109.9 no .
H(11) C(22) H(12) 109.0 no .

loop_
_geom_bond_atom_site_label_1
_geom_bond_atom_site_label_2
_geom_bond_distance
_geom_bond_publ_flag
_geom_bond_site_symmetry_2
S(1) C(1) 1.766(3) yes .
S(1) C(2) 1.760(3) yes .
S(2) C(1) 1.746(3) yes .
S(2) C(3) 1.761(3) yes .
S(3) C(12) 1.754(3) yes .
S(3) C(13) 1.759(3) yes .
S(4) C(12) 1.755(3) yes .
S(4) C(14) 1.761(3) yes .
C(1) C(1) 1.345(4) yes 2_567
C(2) C(3) 1.384(4) yes .
C(2) C(7) 1.398(4) yes .
C(3) C(4) 1.389(4) yes .
C(4) C(5) 1.384(4) yes .
C(5) C(6) 1.385(5) yes .
C(6) C(7) 1.389(4) yes .
C(6) C(8) 1.537(4) yes .
C(8) C(9) 1.524(7) yes .
C(8) C(10) 1.459(7) yes .
C(8) C(11) 1.477(7) yes .
C(12) C(12) 1.347(4) yes 2_666
C(13) C(14) 1.380(4) yes .
C(13) C(18) 1.391(4) yes .
C(14) C(15) 1.385(4) yes .
C(15) C(16) 1.390(4) yes .
C(16) C(17) 1.392(4) yes .
C(17) C(18) 1.388(4) yes .
C(17) C(19) 1.529(4) yes .
C(19) C(20) 1.407(10) yes .
C(19) C(21) 1.390(6) yes .
C(19) C(22) 1.384(9) yes .
C(4) H(19) 0.950 no .
C(5) H(20) 0.950 no .
C(7) H(21) 0.950 no .
C(9) H(4) 0.953 no .
C(9) H(5) 0.948 no .
C(9) H(6) 0.946 no .
C(10) H(7) 0.951 no .
C(10) H(8) 0.950 no .
C(10) H(9) 0.948 no .
C(11) H(1) 0.963 no .
C(11) H(2) 0.946 no .
C(11) H(3) 0.942 no .
C(15) H(22) 0.949 no .
C(16) H(23) 0.951 no .
C(18) H(24) 0.951 no .
C(20) H(16) 0.949 no .
C(20) H(17) 0.952 no .
C(20) H(18) 0.949 no .
C(21) H(13) 0.958 no .
C(21) H(14) 0.948 no .
C(21) H(15) 0.944 no .
C(22) H(10) 0.945 no .
C(22) H(11) 0.955 no .
C(22) H(12) 0.950 no .
